data_4334009
loop_
_publ_author_name
'Yoichi Habata'
'Aya Taniguchi'
'Mari Ikeda'
'Takao Hiraoka'
'Noriko Matsuyama'
'Sakiko Otsuka'
'Shunsuke Kuwahara'

_publ_section_title
;
 Argentivorous Molecules Bearing Two Aromatic Side-Arms: Ag+-\p and CH-\p
 Interactions in the Solid State and in Solution
;
_journal_name_full 'Inorganic Chemistry'
_journal_page_first 2542
_journal_page_last 2549
_journal_paper_doi 10.1021/ic302511e
_journal_volume 52
_journal_year 2013
_chemical_formula_sum 'C40 H44 Ag F3 N4 O4 S'
_chemical_formula_weight 841.72
_chemical_name_systematic
; 
 ? 
;
_space_group_IT_number 14
_symmetry_cell_setting monoclinic
_symmetry_space_group_name_Hall '-P 2ybc'
_symmetry_space_group_name_H-M 'P 1 21/c 1'
_atom_sites_solution_hydrogens geom
_atom_sites_solution_primary direct
_atom_sites_solution_secondary difmap
_audit_creation_method SHELXL-97
_cell_angle_alpha 90.00
_cell_angle_beta 94.6190(10)
_cell_angle_gamma 90.00
_cell_formula_units_Z 4
_cell_length_a 10.1283(7)
_cell_length_b 19.0025(14)
_cell_length_c 19.4108(14)
_cell_measurement_temperature 100
_cell_volume 3723.7(5)
_computing_cell_refinement 'Bruker SMART'
_computing_data_collection 'Bruker SMART'
_computing_data_reduction 'Bruker SAINT'
_computing_molecular_graphics 'Bruker SHELXTL'
_computing_publication_material 'Bruker SHELXTL'
_computing_structure_refinement 'SHELXL-97 (Sheldrick, 1997)'
_computing_structure_solution 'SHELXS-97 (Sheldrick, 1990)'
_diffrn_ambient_temperature 100
_diffrn_detector_area_resol_mean 8.366
_diffrn_measured_fraction_theta_full 0.995
_diffrn_measured_fraction_theta_max 0.995
_diffrn_measurement_device_type 'CCD area detector'
_diffrn_measurement_method 'phi and omega scans'
_diffrn_radiation_monochromator graphite
_diffrn_radiation_source 'fine-focus sealed tube'
_diffrn_radiation_type MoK\a
_diffrn_radiation_wavelength 0.71073
_diffrn_reflns_av_R_equivalents 0.0232
_diffrn_reflns_av_sigmaI/netI 0.0229
_diffrn_reflns_limit_h_max 13
_diffrn_reflns_limit_h_min -13
_diffrn_reflns_limit_k_max 24
_diffrn_reflns_limit_k_min -25
_diffrn_reflns_limit_l_max 21
_diffrn_reflns_limit_l_min -25
_diffrn_reflns_number 27334
_diffrn_reflns_theta_full 28.32
_diffrn_reflns_theta_max 28.32
_diffrn_reflns_theta_min 1.50
_exptl_absorpt_coefficient_mu 0.660
_exptl_absorpt_correction_T_max 0.6929
_exptl_absorpt_correction_T_min 0.6204
_exptl_absorpt_correction_type empirical
_exptl_absorpt_process_details 'SADABS, Sheldrick, 1996'
_exptl_crystal_colour yellow
_exptl_crystal_density_diffrn 1.501
_exptl_crystal_description block
_exptl_crystal_F_000 1736
_exptl_crystal_size_max 0.80
_exptl_crystal_size_mid 0.80
_exptl_crystal_size_min 0.60
_refine_diff_density_max 1.797
_refine_diff_density_min -0.902
_refine_diff_density_rms 0.092
_refine_ls_extinction_method none
_refine_ls_goodness_of_fit_ref 1.102
_refine_ls_hydrogen_treatment mixed
_refine_ls_matrix_type full
_refine_ls_number_parameters 486
_refine_ls_number_reflns 9217
_refine_ls_number_restraints 7
_refine_ls_restrained_S_all 1.110
_refine_ls_R_factor_all 0.0501
_refine_ls_R_factor_gt 0.0461
_refine_ls_shift/su_max 0.000
_refine_ls_shift/su_mean 0.000
_refine_ls_structure_factor_coef Fsqd
_refine_ls_weighting_details 'calc w=1/[\s^2^(Fo^2^)+(0.0557P)^2^+5.9250P] where P=(Fo^2^+2Fc^2^)/3'
_refine_ls_weighting_scheme calc
_refine_ls_wR_factor_gt 0.1179
_refine_ls_wR_factor_ref 0.1207
_reflns_number_gt 8415
_reflns_number_total 9217
_reflns_threshold_expression >2sigma(I)
_cod_data_source_file ic302511e_si_002_06.cif
_cod_data_source_block 6a_AgOTf
_cod_database_code 4334009

loop_
_symmetry_equiv_pos_as_xyz
'x, y, z'
'-x, y+1/2, -z+1/2'
'-x, -y, -z'
'x, -y-1/2, z-1/2'

loop_
_atom_site_label
_atom_site_type_symbol
_atom_site_fract_x
_atom_site_fract_y
_atom_site_fract_z
_atom_site_U_iso_or_equiv
_atom_site_adp_type
_atom_site_occupancy
_atom_site_symmetry_multiplicity
_atom_site_calc_flag
_atom_site_refinement_flags
_atom_site_disorder_assembly
_atom_site_disorder_group
C1S C 0.7438(4) 0.2582(3) 0.1676(4) 0.106(3) Uani 1 1 d DU . .
Ag1 Ag 0.400539(19) 0.263683(11) 0.021881(10) 0.02527(7) Uani 1 1 d . A 1
S2 S 0.04942(8) 0.23740(5) 0.78337(4) 0.03837(18) Uani 1 1 d . B 1
N4 N 0.1683(2) 0.24234(13) -0.00792(13) 0.0300(5) Uani 1 1 d . A 1
N3 N 0.3509(2) 0.15011(12) 0.08284(11) 0.0252(4) Uani 1 1 d . A 1
C3 C 0.4003(3) 0.23235(14) 0.18297(14) 0.0297(6) Uani 1 1 d . A 1
H3A H 0.3050 0.2430 0.1846 0.036 Uiso 1 1 calc R A 1
H3B H 0.4416 0.2332 0.2310 0.036 Uiso 1 1 calc R A 1
N1 N 0.2845(2) 0.37878(12) 0.04846(11) 0.0240(4) Uani 1 1 d . A 1
N2 N 0.4616(2) 0.28694(13) 0.14250(12) 0.0267(4) Uani 1 1 d . A 1
O1 O -0.0904(3) 0.23497(16) 0.78974(18) 0.0612(8) Uani 1 1 d . B 1
C2 C 0.4210(3) 0.35881(15) 0.15993(14) 0.0299(6) Uani 1 1 d . A 1
H2A H 0.4885 0.3925 0.1461 0.036 Uiso 1 1 calc R A 1
H2B H 0.4174 0.3625 0.2106 0.036 Uiso 1 1 calc R A 1
C25 C 0.5341(3) 0.08342(14) 0.03228(14) 0.0270(5) Uani 1 1 d . A 1
C4 C 0.4154(3) 0.15911(15) 0.15296(13) 0.0278(5) Uani 1 1 d . A 1
H4A H 0.5109 0.1486 0.1520 0.033 Uiso 1 1 calc R A 1
H4B H 0.3776 0.1244 0.1840 0.033 Uiso 1 1 calc R A 1
C23 C 0.3094(3) 0.48389(14) -0.10113(14) 0.0288(5) Uani 1 1 d . A 1
C6 C 0.1344(3) 0.17066(16) 0.01395(17) 0.0359(6) Uani 1 1 d . A 1
H6A H 0.1588 0.1365 -0.0214 0.043 Uiso 1 1 calc R A 1
H6B H 0.0375 0.1675 0.0171 0.043 Uiso 1 1 calc R A 1
F2 F 0.0493(3) 0.35801(14) 0.84795(12) 0.0645(7) Uani 1 1 d . B 1
C26 C 0.5589(3) 0.11814(14) -0.02963(14) 0.0281(5) Uani 1 1 d . A 1
C12 C 0.5735(3) 0.36738(16) -0.01230(16) 0.0324(6) Uani 1 1 d . A 1
H12 H 0.5482 0.3661 0.0338 0.039 Uiso 1 1 calc R A 1
C9 C 0.3423(3) 0.44550(14) 0.02521(14) 0.0273(5) Uani 1 1 d . A 1
H9A H 0.4223 0.4565 0.0560 0.033 Uiso 1 1 calc R A 1
H9B H 0.2776 0.4839 0.0300 0.033 Uiso 1 1 calc R A 1
C10 C 0.3798(3) 0.44414(14) -0.04882(14) 0.0268(5) Uani 1 1 d . A 1
C7 C 0.0914(3) 0.29723(16) 0.02427(16) 0.0322(6) Uani 1 1 d . A 1
H7A H 0.0895 0.2870 0.0742 0.039 Uiso 1 1 calc R A 1
H7B H -0.0010 0.2963 0.0033 0.039 Uiso 1 1 calc R A 1
C11 C 0.4935(3) 0.40580(14) -0.06370(15) 0.0283(5) Uani 1 1 d . A 1
C33 C 0.7695(3) 0.04954(15) 0.04747(17) 0.0347(6) Uani 1 1 d . A 1
C18 C 0.3573(3) 0.48534(16) -0.16942(15) 0.0335(6) Uani 1 1 d . A 1
C8 C 0.1494(3) 0.37041(15) 0.01529(15) 0.0290(5) Uani 1 1 d . A 1
H8A H 0.1506 0.3804 -0.0347 0.035 Uiso 1 1 calc R A 1
H8B H 0.0908 0.4056 0.0350 0.035 Uiso 1 1 calc R A 1
C24 C 0.3935(3) 0.08260(14) 0.05315(15) 0.0281(5) Uani 1 1 d . A 1
H24A H 0.3330 0.0711 0.0121 0.034 Uiso 1 1 calc R A 1
H24B H 0.3852 0.0448 0.0876 0.034 Uiso 1 1 calc R A 1
C38 C 0.6385(3) 0.04895(14) 0.07114(15) 0.0294(6) Uani 1 1 d . A 1
C32 C 0.7905(3) 0.08313(16) -0.01444(17) 0.0367(7) Uani 1 1 d . A 1
H32 H 0.8768 0.0827 -0.0303 0.044 Uiso 1 1 calc R A 1
C15 C 0.6558(4) 0.3701(2) -0.14553(19) 0.0473(8) Uani 1 1 d . A 1
H15 H 0.6851 0.3712 -0.1908 0.057 Uiso 1 1 calc R A 1
C1 C 0.2866(3) 0.37903(15) 0.12463(13) 0.0283(5) Uani 1 1 d . A 1
H1A H 0.2190 0.3457 0.1390 0.034 Uiso 1 1 calc R A 1
H1B H 0.2626 0.4266 0.1402 0.034 Uiso 1 1 calc R A 1
C31 C 0.6893(3) 0.11711(16) -0.05353(16) 0.0331(6) Uani 1 1 d . A 1
C16 C 0.5388(3) 0.40734(16) -0.13195(16) 0.0343(6) Uani 1 1 d . A 1
C22 C 0.1941(3) 0.52434(17) -0.09113(17) 0.0380(7) Uani 1 1 d . A 1
H22 H 0.1592 0.5238 -0.0471 0.046 Uiso 1 1 calc R A 1
C37 C 0.6222(4) 0.01189(17) 0.13430(17) 0.0395(7) Uani 1 1 d . A 1
H37 H 0.5369 0.0094 0.1513 0.047 Uiso 1 1 calc R A 1
C17 C 0.4696(3) 0.44757(17) -0.18237(15) 0.0366(7) Uani 1 1 d . A 1
H17 H 0.5003 0.4493 -0.2273 0.044 Uiso 1 1 calc R A 1
C27 C 0.4577(3) 0.15373(16) -0.07206(15) 0.0338(6) Uani 1 1 d . A 1
H27 H 0.3703 0.1555 -0.0577 0.041 Uiso 1 1 calc R A 1
C13 C 0.6854(3) 0.33246(18) -0.02791(19) 0.0425(7) Uani 1 1 d . A 1
H13 H 0.7362 0.3074 0.0073 0.051 Uiso 1 1 calc R A 1
C5 C 0.2050(3) 0.15101(16) 0.08344(16) 0.0321(6) Uani 1 1 d . A 1
H5A H 0.1800 0.1851 0.1187 0.039 Uiso 1 1 calc R A 1
H5B H 0.1745 0.1039 0.0971 0.039 Uiso 1 1 calc R A 1
O2 O 0.0835(3) 0.21925(17) 0.71541(15) 0.0598(8) Uani 1 1 d . B 1
C19 C 0.2889(4) 0.52742(18) -0.22209(17) 0.0426(8) Uani 1 1 d . A 1
H19 H 0.3202 0.5285 -0.2669 0.051 Uiso 1 1 calc R A 1
C14 C 0.7261(4) 0.3332(2) -0.0958(2) 0.0516(9) Uani 1 1 d . A 1
H14 H 0.8028 0.3079 -0.1064 0.062 Uiso 1 1 calc R A 1
O3 O 0.1306(5) 0.2084(2) 0.8390(2) 0.1092(17) Uani 1 1 d . B 1
C30 C 0.7113(4) 0.1504(2) -0.11774(18) 0.0453(8) Uani 1 1 d . A 1
H30 H 0.7974 0.1494 -0.1339 0.054 Uiso 1 1 calc R A 1
C28 C 0.4839(4) 0.1852(2) -0.13289(17) 0.0463(8) Uani 1 1 d . A 1
H28 H 0.4149 0.2087 -0.1599 0.056 Uiso 1 1 calc R A 1
C34 C 0.8757(4) 0.01596(19) 0.0872(2) 0.0484(9) Uani 1 1 d . A 1
H34 H 0.9622 0.0170 0.0716 0.058 Uiso 1 1 calc R A 1
C20 C 0.1815(4) 0.5654(2) -0.20964(19) 0.0491(9) Uani 1 1 d . A 1
H20 H 0.1384 0.5933 -0.2453 0.059 Uiso 1 1 calc R A 1
C21 C 0.1324(4) 0.5639(2) -0.14275(19) 0.0471(8) Uani 1 1 d . A 1
H21 H 0.0561 0.5905 -0.1342 0.057 Uiso 1 1 calc R A 1
C39 C 0.0845(4) 0.3305(2) 0.78999(19) 0.0523(9) Uani 1 1 d . B 1
C35 C 0.8548(4) -0.0175(2) 0.1469(2) 0.0601(11) Uani 1 1 d . A 1
H35 H 0.9266 -0.0394 0.1731 0.072 Uiso 1 1 calc R A 1
C36 C 0.7265(4) -0.0198(2) 0.1703(2) 0.0539(9) Uani 1 1 d . A 1
H36 H 0.7128 -0.0440 0.2120 0.065 Uiso 1 1 calc R A 1
F3 F 0.0282(5) 0.36615(16) 0.73923(17) 0.1289(18) Uani 1 1 d . B 1
C29 C 0.6122(4) 0.1832(2) -0.15579(18) 0.0513(9) Uani 1 1 d . A 1
H29 H 0.6292 0.2049 -0.1982 0.062 Uiso 1 1 calc R A 1
F1 F 0.2136(4) 0.3418(2) 0.7895(3) 0.143(2) Uani 1 1 d . B 1
H2 H 0.543(4) 0.2851(19) 0.1468(18) 0.029(8) Uiso 1 1 d . C 1
H4 H 0.152(4) 0.2445(18) -0.054(2) 0.030(9) Uiso 1 1 d . D 1
O1S O 0.7921(4) 0.2078(3) 0.1269(2) 0.1001(13) Uani 1 1 d DU E 1

loop_
_atom_site_aniso_label
_atom_site_aniso_U_11
_atom_site_aniso_U_22
_atom_site_aniso_U_33
_atom_site_aniso_U_23
_atom_site_aniso_U_13
_atom_site_aniso_U_12
C1S 0.039(2) 0.118(4) 0.152(5) -0.113(4) -0.055(3) 0.047(2)
Ag1 0.02492(11) 0.02904(12) 0.02197(11) -0.00313(7) 0.00273(7) -0.00429(7)
S2 0.0403(4) 0.0468(5) 0.0279(4) -0.0086(3) 0.0023(3) -0.0024(3)
N4 0.0257(11) 0.0358(13) 0.0279(12) -0.0037(10) -0.0014(9) -0.0047(9)
N3 0.0270(11) 0.0256(11) 0.0235(10) -0.0041(8) 0.0049(8) -0.0042(8)
C3 0.0401(15) 0.0284(14) 0.0210(12) -0.0021(10) 0.0050(11) 0.0008(11)
N1 0.0247(10) 0.0268(11) 0.0206(10) 0.0002(8) 0.0025(8) -0.0024(8)
N2 0.0269(11) 0.0287(11) 0.0240(11) -0.0034(9) -0.0012(9) -0.0013(9)
O1 0.0511(16) 0.0652(18) 0.0719(19) -0.0170(14) 0.0325(14) -0.0213(13)
C2 0.0399(15) 0.0267(13) 0.0222(12) -0.0047(10) -0.0027(10) -0.0018(11)
C25 0.0320(13) 0.0220(12) 0.0276(13) -0.0080(10) 0.0062(10) -0.0064(10)
C4 0.0347(14) 0.0272(13) 0.0220(12) 0.0001(10) 0.0057(10) 0.0010(10)
C23 0.0349(14) 0.0252(13) 0.0263(13) 0.0002(10) 0.0024(11) -0.0068(10)
C6 0.0267(13) 0.0338(15) 0.0465(17) -0.0066(13) -0.0005(12) -0.0107(11)
F2 0.0864(17) 0.0614(15) 0.0471(13) -0.0247(11) 0.0135(12) -0.0058(13)
C26 0.0334(13) 0.0256(13) 0.0258(13) -0.0077(10) 0.0053(10) -0.0069(10)
C12 0.0325(14) 0.0288(14) 0.0360(15) -0.0017(11) 0.0038(11) -0.0033(11)
C9 0.0301(13) 0.0257(13) 0.0263(13) -0.0003(10) 0.0044(10) -0.0014(10)
C10 0.0300(13) 0.0249(12) 0.0259(13) -0.0008(10) 0.0052(10) -0.0072(10)
C7 0.0229(12) 0.0372(16) 0.0366(15) -0.0005(12) 0.0028(11) -0.0033(11)
C11 0.0312(13) 0.0221(12) 0.0319(14) -0.0024(10) 0.0047(10) -0.0075(10)
C33 0.0347(15) 0.0255(13) 0.0436(17) -0.0127(12) 0.0014(12) -0.0018(11)
C18 0.0425(16) 0.0316(15) 0.0265(13) -0.0013(11) 0.0027(11) -0.0111(12)
C8 0.0230(12) 0.0344(14) 0.0296(13) 0.0018(11) 0.0021(10) -0.0003(10)
C24 0.0324(13) 0.0234(12) 0.0295(13) -0.0053(10) 0.0081(10) -0.0082(10)
C38 0.0379(14) 0.0201(12) 0.0304(13) -0.0078(10) 0.0039(11) -0.0030(10)
C32 0.0321(14) 0.0333(15) 0.0461(17) -0.0153(13) 0.0116(12) -0.0075(12)
C15 0.0473(19) 0.052(2) 0.0442(19) -0.0136(16) 0.0171(15) -0.0007(16)
C1 0.0364(14) 0.0285(13) 0.0205(12) -0.0020(10) 0.0052(10) 0.0025(11)
C31 0.0363(15) 0.0305(14) 0.0339(15) -0.0092(11) 0.0107(12) -0.0104(11)
C16 0.0389(15) 0.0313(14) 0.0338(15) -0.0084(12) 0.0091(12) -0.0075(12)
C22 0.0386(16) 0.0393(16) 0.0360(16) 0.0039(13) 0.0031(12) 0.0002(13)
C37 0.0526(19) 0.0302(15) 0.0357(16) -0.0008(12) 0.0033(14) 0.0000(13)
C17 0.0481(17) 0.0380(16) 0.0248(13) -0.0069(11) 0.0109(12) -0.0130(13)
C27 0.0402(15) 0.0360(15) 0.0249(13) -0.0050(11) 0.0012(11) -0.0059(12)
C13 0.0362(16) 0.0386(17) 0.053(2) -0.0025(15) 0.0038(14) 0.0034(13)
C5 0.0273(13) 0.0313(14) 0.0387(15) 0.0006(11) 0.0085(11) -0.0084(11)
O2 0.0531(15) 0.0770(19) 0.0516(16) -0.0327(14) 0.0188(12) -0.0177(14)
C19 0.056(2) 0.0416(18) 0.0291(15) 0.0062(13) -0.0022(13) -0.0128(15)
C14 0.0415(18) 0.053(2) 0.062(2) -0.0121(18) 0.0144(17) 0.0086(16)
O3 0.163(4) 0.085(3) 0.068(2) -0.024(2) -0.060(3) 0.052(3)
C30 0.0485(19) 0.052(2) 0.0375(17) -0.0062(15) 0.0200(14) -0.0159(16)
C28 0.057(2) 0.049(2) 0.0323(16) 0.0014(14) -0.0001(14) -0.0052(16)
C34 0.0406(17) 0.0369(17) 0.066(2) -0.0121(16) -0.0043(16) 0.0049(14)
C20 0.059(2) 0.047(2) 0.0397(18) 0.0128(15) -0.0082(16) -0.0038(17)
C21 0.0471(19) 0.046(2) 0.047(2) 0.0099(15) -0.0011(15) 0.0077(15)
C39 0.064(2) 0.057(2) 0.0383(18) -0.0165(16) 0.0137(16) -0.0220(19)
C35 0.060(2) 0.043(2) 0.074(3) -0.0003(19) -0.019(2) 0.0131(18)
C36 0.073(3) 0.0399(19) 0.047(2) 0.0083(16) -0.0064(18) 0.0041(18)
F3 0.268(5) 0.0537(17) 0.0583(18) 0.0095(14) -0.026(2) -0.042(2)
C29 0.067(2) 0.057(2) 0.0310(16) 0.0058(15) 0.0127(16) -0.0138(19)
F1 0.087(2) 0.147(3) 0.205(5) -0.117(3) 0.070(3) -0.079(2)
O1S 0.081(3) 0.116(3) 0.102(3) -0.015(3) -0.004(2) 0.003(2)

loop_
_atom_type_symbol
_atom_type_description
_atom_type_scat_dispersion_real
_atom_type_scat_dispersion_imag
_atom_type_scat_source
C C 0.0033 0.0016 'International Tables Vol C Tables 4.2.6.8 and 6.1.1.4'
H H 0.0000 0.0000 'International Tables Vol C Tables 4.2.6.8 and 6.1.1.4'
N N 0.0061 0.0033 'International Tables Vol C Tables 4.2.6.8 and 6.1.1.4'
O O 0.0106 0.0060 'International Tables Vol C Tables 4.2.6.8 and 6.1.1.4'
F F 0.0171 0.0103 'International Tables Vol C Tables 4.2.6.8 and 6.1.1.4'
S S 0.1246 0.1234 'International Tables Vol C Tables 4.2.6.8 and 6.1.1.4'
Ag Ag -0.8971 1.1015 'International Tables Vol C Tables 4.2.6.8 and 6.1.1.4'

loop_
_geom_angle_atom_site_label_1
_geom_angle_atom_site_label_2
_geom_angle_atom_site_label_3
_geom_angle
N4 Ag1 N2 115.62(9)
N4 Ag1 N3 75.05(8)
N2 Ag1 N3 75.39(8)
N4 Ag1 N1 74.74(8)
N2 Ag1 N1 74.55(8)
N3 Ag1 N1 121.57(7)
O3 S2 O1 116.1(3)
O3 S2 O2 116.1(2)
O1 S2 O2 112.65(18)
O3 S2 C39 103.2(2)
O1 S2 C39 102.45(19)
O2 S2 C39 103.92(18)
C7 N4 C6 112.9(2)
C7 N4 Ag1 108.59(16)
C6 N4 Ag1 109.35(18)
C7 N4 H4 109(2)
C6 N4 H4 108(2)
Ag1 N4 H4 109(2)
C4 N3 C5 111.1(2)
C4 N3 C24 109.8(2)
C5 N3 C24 109.6(2)
C4 N3 Ag1 104.08(15)
C5 N3 Ag1 103.30(16)
C24 N3 Ag1 118.71(16)
N2 C3 C4 112.4(2)
N2 C3 H3A 109.1
C4 C3 H3A 109.1
N2 C3 H3B 109.1
C4 C3 H3B 109.1
H3A C3 H3B 107.8
C8 N1 C1 112.1(2)
C8 N1 C9 109.6(2)
C1 N1 C9 109.1(2)
C8 N1 Ag1 104.21(16)
C1 N1 Ag1 103.59(15)
C9 N1 Ag1 118.13(16)
C3 N2 C2 113.2(2)
C3 N2 Ag1 107.65(16)
C2 N2 Ag1 109.76(16)
C3 N2 H2 112(2)
C2 N2 H2 108(2)
Ag1 N2 H2 106(2)
N2 C2 C1 112.7(2)
N2 C2 H2A 109.0
C1 C2 H2A 109.0
N2 C2 H2B 109.0
C1 C2 H2B 109.0
H2A C2 H2B 107.8
C38 C25 C26 119.7(3)
C38 C25 C24 122.3(3)
C26 C25 C24 118.0(3)
N3 C4 C3 114.2(2)
N3 C4 H4A 108.7
C3 C4 H4A 108.7
N3 C4 H4B 108.7
C3 C4 H4B 108.7
H4A C4 H4B 107.6
C10 C23 C22 124.3(3)
C10 C23 C18 118.8(3)
C22 C23 C18 117.0(3)
N4 C6 C5 112.2(2)
N4 C6 H6A 109.2
C5 C6 H6A 109.2
N4 C6 H6B 109.2
C5 C6 H6B 109.2
H6A C6 H6B 107.9
C25 C26 C27 122.8(3)
C25 C26 C31 120.1(3)
C27 C26 C31 117.1(3)
C13 C12 C11 121.7(3)
C13 C12 H12 119.2
C11 C12 H12 119.2
N1 C9 C10 114.2(2)
N1 C9 H9A 108.7
C10 C9 H9A 108.7
N1 C9 H9B 108.7
C10 C9 H9B 108.7
H9A C9 H9B 107.6
C11 C10 C23 120.1(2)
C11 C10 C9 118.3(2)
C23 C10 C9 121.4(2)
N4 C7 C8 112.1(2)
N4 C7 H7A 109.2
C8 C7 H7A 109.2
N4 C7 H7B 109.2
C8 C7 H7B 109.2
H7A C7 H7B 107.9
C10 C11 C12 123.0(3)
C10 C11 C16 120.3(3)
C12 C11 C16 116.6(3)
C32 C33 C34 120.8(3)
C32 C33 C38 119.2(3)
C34 C33 C38 120.0(3)
C17 C18 C19 121.1(3)
C17 C18 C23 119.8(3)
C19 C18 C23 119.1(3)
N1 C8 C7 113.7(2)
N1 C8 H8A 108.8
C7 C8 H8A 108.8
N1 C8 H8B 108.8
C7 C8 H8B 108.8
H8A C8 H8B 107.7
N3 C24 C25 113.9(2)
N3 C24 H24A 108.8
C25 C24 H24A 108.8
N3 C24 H24B 108.8
C25 C24 H24B 108.8
H24A C24 H24B 107.7
C25 C38 C37 123.5(3)
C25 C38 C33 119.8(3)
C37 C38 C33 116.7(3)
C31 C32 C33 121.9(3)
C31 C32 H32 119.0
C33 C32 H32 119.0
C14 C15 C16 121.7(3)
C14 C15 H15 119.2
C16 C15 H15 119.2
N1 C1 C2 113.0(2)
N1 C1 H1A 109.0
C2 C1 H1A 109.0
N1 C1 H1B 109.0
C2 C1 H1B 109.0
H1A C1 H1B 107.8
C32 C31 C30 121.5(3)
C32 C31 C26 119.3(3)
C30 C31 C26 119.2(3)
C17 C16 C15 121.6(3)
C17 C16 C11 118.8(3)
C15 C16 C11 119.5(3)
C21 C22 C23 122.0(3)
C21 C22 H22 119.0
C23 C22 H22 119.0
C36 C37 C38 121.2(3)
C36 C37 H37 119.4
C38 C37 H37 119.4
C18 C17 C16 122.2(3)
C18 C17 H17 118.9
C16 C17 H17 118.9
C28 C27 C26 121.5(3)
C28 C27 H27 119.2
C26 C27 H27 119.2
C12 C13 C14 120.7(3)
C12 C13 H13 119.6
C14 C13 H13 119.6
N3 C5 C6 113.2(2)
N3 C5 H5A 108.9
C6 C5 H5A 108.9
N3 C5 H5B 108.9
C6 C5 H5B 108.9
H5A C5 H5B 107.7
C20 C19 C18 121.6(3)
C20 C19 H19 119.2
C18 C19 H19 119.2
C15 C14 C13 119.7(3)
C15 C14 H14 120.1
C13 C14 H14 120.1
C29 C30 C31 121.3(3)
C29 C30 H30 119.3
C31 C30 H30 119.3
C27 C28 C29 120.6(3)
C27 C28 H28 119.7
C29 C28 H28 119.7
C35 C34 C33 120.7(4)
C35 C34 H34 119.6
C33 C34 H34 119.6
C19 C20 C21 119.9(3)
C19 C20 H20 120.0
C21 C20 H20 120.0
C22 C21 C20 120.5(3)
C22 C21 H21 119.8
C20 C21 H21 119.8
F3 C39 F2 108.2(4)
F3 C39 F1 106.6(4)
F2 C39 F1 106.1(3)
F3 C39 S2 112.8(3)
F2 C39 S2 112.6(3)
F1 C39 S2 110.3(3)
C34 C35 C36 120.1(4)
C34 C35 H35 120.0
C36 C35 H35 120.0
C37 C36 C35 121.3(4)
C37 C36 H36 119.4
C35 C36 H36 119.4
C30 C29 C28 120.3(3)
C30 C29 H29 119.8
C28 C29 H29 119.8

loop_
_geom_bond_atom_site_label_1
_geom_bond_atom_site_label_2
_geom_bond_distance
C1S O1S 1.357(6)
Ag1 N4 2.411(2)
Ag1 N2 2.414(2)
Ag1 N3 2.531(2)
Ag1 N1 2.555(2)
S2 O3 1.416(3)
S2 O1 1.432(3)
S2 O2 1.432(3)
S2 C39 1.808(4)
N4 C7 1.471(4)
N4 C6 1.475(4)
N4 H4 0.89(4)
N3 C4 1.471(3)
N3 C5 1.479(3)
N3 C24 1.485(3)
C3 N2 1.469(4)
C3 C4 1.521(4)
C3 H3A 0.9900
C3 H3B 0.9900
N1 C8 1.474(3)
N1 C1 1.477(3)
N1 C9 1.482(3)
N2 C2 1.473(4)
N2 H2 0.83(4)
C2 C1 1.523(4)
C2 H2A 0.9900
C2 H2B 0.9900
C25 C38 1.410(4)
C25 C26 1.411(4)
C25 C24 1.511(4)
C4 H4A 0.9900
C4 H4B 0.9900
C23 C10 1.412(4)
C23 C22 1.424(4)
C23 C18 1.448(4)
C6 C5 1.521(4)
C6 H6A 0.9900
C6 H6B 0.9900
F2 C39 1.315(4)
C26 C27 1.432(4)
C26 C31 1.435(4)
C12 C13 1.368(4)
C12 C11 1.434(4)
C12 H12 0.9500
C9 C10 1.516(4)
C9 H9A 0.9900
C9 H9B 0.9900
C10 C11 1.411(4)
C7 C8 1.525(4)
C7 H7A 0.9900
C7 H7B 0.9900
C11 C16 1.437(4)
C33 C32 1.392(5)
C33 C34 1.423(5)
C33 C38 1.439(4)
C18 C17 1.386(5)
C18 C19 1.432(4)
C8 H8A 0.9900
C8 H8B 0.9900
C24 H24A 0.9900
C24 H24B 0.9900
C38 C37 1.435(4)
C32 C31 1.385(5)
C32 H32 0.9500
C15 C14 1.348(6)
C15 C16 1.424(5)
C15 H15 0.9500
C1 H1A 0.9900
C1 H1B 0.9900
C31 C30 1.431(4)
C16 C17 1.386(5)
C22 C21 1.363(5)
C22 H22 0.9500
C37 C36 1.360(5)
C37 H37 0.9500
C17 H17 0.9500
C27 C28 1.369(5)
C27 H27 0.9500
C13 C14 1.412(5)
C13 H13 0.9500
C5 H5A 0.9900
C5 H5B 0.9900
C19 C20 1.343(5)
C19 H19 0.9500
C14 H14 0.9500
C30 C29 1.349(6)
C30 H30 0.9500
C28 C29 1.408(5)
C28 H28 0.9500
C34 C35 1.354(6)
C34 H34 0.9500
C20 C21 1.428(5)
C20 H20 0.9500
C21 H21 0.9500
C39 F3 1.290(5)
C39 F1 1.325(5)
C35 C36 1.411(6)
C35 H35 0.9500
C36 H36 0.9500
C29 H29 0.9500
